data_2019990
loop_
_publ_author_name
'Machado, Rafael C.'
'Grazul, Richard M.'
'Diniz, Renata'

_publ_section_title
;
 1-(7-Chloro-1,4-dihydroquinolin-4-ylidene)thiosemicarbazide and its
 hydrochloride: evidence for the existence of a stable imine tautomer in
 the solid state of 4-aminoquinoline free bases, an anomalous case in
 nitrogen heterocycles
;
_journal_coeditor_code FN3197
_journal_issue 7
_journal_name_full 'Acta Crystallographica Section C'
_journal_page_first
;
;
_journal_paper_doi 10.1107/S2053229615010311
_journal_volume 71
_journal_year 2015
_chemical_formula_iupac 'C10 H10 Cl N4 S +, Cl -'
_chemical_formula_moiety 'C10 H10 Cl N4 S +, Cl -'
_chemical_formula_sum 'C10 H10 Cl2 N4 S'
_chemical_formula_weight 289.18
_chemical_name_systematic
;
[(7-Chloro-1,4-dihydroquinolin-4-ylidene)azaniumyl]thiourea chloride
;
_space_group_IT_number 14
_symmetry_cell_setting monoclinic
_symmetry_space_group_name_Hall '-P 2ybc'
_symmetry_space_group_name_H-M 'P 1 21/c 1'
_cell_angle_alpha 90.0
_cell_angle_beta 98.477(5)
_cell_angle_gamma 90.0
_cell_formula_units_Z 4
_cell_length_a 9.4517(6)
_cell_length_b 7.8839(5)
_cell_length_c 16.5172(10)
_cell_measurement_reflns_used 2277
_cell_measurement_temperature 293(2)
_cell_measurement_theta_max 29.3953
_cell_measurement_theta_min 2.1741
_cell_volume 1217.35(13)
_computing_cell_refinement
;
CrysAlis PRO (Agilent, 2014)
;
_computing_data_collection
;
CrysAlis PRO (Agilent, 2014)
;
_computing_data_reduction
;
CrysAlis PRO (Agilent, 2014)
;
_computing_molecular_graphics
;
Mercury (Macrae <i>et al.</i>,  2008) and ORTEP-3 for Windows (Farrugia,
2012)
;
_computing_publication_material
;
WinGX (Farrugia, 2012)  and PLATON (Spek, 2009)
;
_computing_structure_refinement
;
SHELXL2013 (Sheldrick, 2015)
;
_computing_structure_solution
;
SHELXS2013 (Sheldrick, 2015)
;
_diffrn_ambient_temperature 293
_diffrn_detector_area_resol_mean 10.4186
_diffrn_measured_fraction_theta_full 1.000
_diffrn_measured_fraction_theta_max 0.884
_diffrn_measurement_device_type 'Agilent Xcalibur Gemini Ultra diffractometer with Atlas detector'
_diffrn_measurement_method \w
_diffrn_radiation_monochromator graphite
_diffrn_radiation_source 'Enhance (Mo) X-ray Source'
_diffrn_radiation_type 'Mo K\a'
_diffrn_radiation_wavelength 0.7107
_diffrn_reflns_av_R_equivalents 0.0503
_diffrn_reflns_av_sigmaI/netI 0.1562
_diffrn_reflns_limit_h_max 11
_diffrn_reflns_limit_h_min -11
_diffrn_reflns_limit_k_max 10
_diffrn_reflns_limit_k_min -7
_diffrn_reflns_limit_l_max 21
_diffrn_reflns_limit_l_min -20
_diffrn_reflns_number 8726
_diffrn_reflns_theta_full 25.000
_diffrn_reflns_theta_max 29.460
_diffrn_reflns_theta_min 2.178
_diffrn_standards_number 0
_exptl_absorpt_coefficient_mu 0.686
_exptl_absorpt_correction_T_max 1.00000
_exptl_absorpt_correction_T_min 0.94407
_exptl_absorpt_correction_type multi-scan
_exptl_absorpt_process_details
;
(CrysAlisPro; Agilent, 2014)
;
_exptl_crystal_colour colourless
_exptl_crystal_density_diffrn 1.578
_exptl_crystal_description prismatic
_exptl_crystal_F_000 592
_exptl_crystal_size_max 0.221
_exptl_crystal_size_mid 0.174
_exptl_crystal_size_min 0.116
_refine_diff_density_max 0.364
_refine_diff_density_min -0.348
_refine_ls_extinction_method none
_refine_ls_goodness_of_fit_all 1.050
_refine_ls_goodness_of_fit_ref 1.050
_refine_ls_hydrogen_treatment mixed
_refine_ls_matrix_type full
_refine_ls_number_parameters 170
_refine_ls_number_reflns 2973
_refine_ls_number_restraints 0
_refine_ls_restrained_S_all 1.050
_refine_ls_restrained_S_obs 1.050
_refine_ls_R_factor_all 0.0934
_refine_ls_R_factor_gt 0.0479
_refine_ls_shift/su_max 0.001
_refine_ls_shift/su_mean 0.000
_refine_ls_structure_factor_coef Fsqd
_refine_ls_weighting_details 'w = 1/[\s^2^(Fo^2^)+(0.0319P)^2^+0.0815P] where P=(Fo^2^+2Fc^2^)/3'
_refine_ls_weighting_scheme calc
_refine_ls_wR_factor_all 0.1009
_refine_ls_wR_factor_gt 0.0829
_refine_ls_wR_factor_ref 0.1029
_reflns_number_gt 1904
_reflns_number_total 2973
_reflns_threshold_expression I>2\s(I)
_cod_data_source_file fn3197sup1.cif
_cod_data_source_block II
_cod_original_cell_volume 1217.36(14)
_cod_original_sg_symbol_H-M 'P 21/c'
_cod_database_code 2019990
_cod_database_fobs_code 2019990
_shelxl_version_number .2013

loop_
_symmetry_equiv_pos_as_xyz
'x, y, z'
'-x, y+1/2, -z+1/2'
'-x, -y, -z'
'x, -y-1/2, z-1/2'

loop_
_atom_site_type_symbol
_atom_site_label
_atom_site_fract_x
_atom_site_fract_y
_atom_site_fract_z
_atom_site_U_iso_or_equiv
_atom_site_adp_type
_atom_site_calc_flag
_atom_site_occupancy
Cl Cl11 0.06195(7) 0.44805(9) 0.23521(4) 0.0364(2) Uani d 1
Cl Cl1 -0.35755(8) 0.66636(11) 0.55457(5) 0.0552(3) Uani d 1
S S1 0.54665(8) 0.86733(9) 0.25829(4) 0.0422(2) Uani d 1
N N1 0.2161(2) 0.7087(3) 0.35553(12) 0.0282(5) Uani d 1
N N2 0.3499(2) 0.7240(3) 0.33059(12) 0.0308(5) Uani d 1
C C3A 0.3840(3) 0.8615(3) 0.28812(13) 0.0280(6) Uani d 1
C C3 0.3053(3) 0.8407(3) 0.48349(15) 0.0353(6) Uani d 1
H H3 0.3946 0.8571 0.4676 0.042 Uiso calc 1
N NQ 0.1543(2) 0.8739(3) 0.58381(12) 0.0390(6) Uani d 1
H HNQ 0.1423 0.9115 0.6312 0.047 Uiso calc 1
C C6 -0.1821(3) 0.6324(3) 0.44035(15) 0.0347(6) Uani d 1
H H6 -0.2585 0.5783 0.4088 0.042 Uiso calc 1
N N4 0.2910(3) 0.9868(3) 0.27668(15) 0.0410(6) Uani d 1
C C9 0.0426(3) 0.7936(3) 0.53616(14) 0.0312(6) Uani d 1
C C7 -0.1961(3) 0.6932(3) 0.51826(15) 0.0347(6) Uani d 1
C C10 0.0610(3) 0.7345(3) 0.45785(13) 0.0259(6) Uani d 1
C C4 0.1966(3) 0.7605(3) 0.43074(13) 0.0265(6) Uani d 1
C C5 -0.0563(3) 0.6527(3) 0.41095(14) 0.0308(6) Uani d 1
H H5 -0.0474 0.6120 0.3591 0.037 Uiso calc 1
C C8 -0.0864(3) 0.7721(3) 0.56650(15) 0.0348(6) Uani d 1
H H8 -0.0972 0.8108 0.6184 0.042 Uiso calc 1
C C2 0.2798(3) 0.8949(4) 0.55868(16) 0.0428(7) Uani d 1
H H2 0.3530 0.9481 0.5933 0.051 Uiso calc 1
H H2N 0.397(3) 0.629(4) 0.3240(16) 0.047(9) Uiso d 1
H H4B 0.325(4) 1.088(4) 0.255(2) 0.075(11) Uiso d 1
H H4A 0.208(3) 0.978(4) 0.2832(16) 0.049(10) Uiso d 1
H H1N 0.147(3) 0.645(4) 0.3213(18) 0.062(10) Uiso d 1

loop_
_atom_site_aniso_label
_atom_site_aniso_U_11
_atom_site_aniso_U_22
_atom_site_aniso_U_33
_atom_site_aniso_U_12
_atom_site_aniso_U_13
_atom_site_aniso_U_23
Cl11 0.0404(4) 0.0407(4) 0.0296(3) -0.0076(3) 0.0102(3) -0.0041(3)
Cl1 0.0404(5) 0.0683(6) 0.0637(5) 0.0075(4) 0.0306(4) 0.0161(4)
S1 0.0382(4) 0.0337(4) 0.0610(5) -0.0023(3) 0.0286(3) -0.0005(3)
N1 0.0260(12) 0.0336(13) 0.0272(11) -0.0045(10) 0.0108(9) -0.0026(10)
N2 0.0290(13) 0.0282(13) 0.0389(12) 0.0036(11) 0.0173(9) 0.0035(10)
C3A 0.0322(15) 0.0299(15) 0.0235(12) -0.0035(12) 0.0089(10) -0.0073(11)
C3 0.0278(15) 0.0426(17) 0.0359(15) -0.0005(12) 0.0058(11) -0.0047(12)
NQ 0.0438(15) 0.0462(15) 0.0274(11) 0.0046(12) 0.0063(10) -0.0098(10)
C6 0.0311(15) 0.0403(17) 0.0336(14) -0.0037(13) 0.0077(11) 0.0032(12)
N4 0.0322(16) 0.0369(16) 0.0578(16) 0.0028(13) 0.0193(12) 0.0078(12)
C9 0.0363(16) 0.0313(15) 0.0266(13) 0.0059(12) 0.0070(11) 0.0017(11)
C7 0.0329(16) 0.0358(16) 0.0390(15) 0.0096(13) 0.0176(12) 0.0148(12)
C10 0.0289(14) 0.0253(14) 0.0248(12) 0.0043(11) 0.0086(10) 0.0045(10)
C4 0.0288(15) 0.0231(14) 0.0284(13) 0.0050(11) 0.0070(10) 0.0028(11)
C5 0.0337(15) 0.0349(16) 0.0252(13) -0.0012(12) 0.0088(11) 0.0021(11)
C8 0.0424(18) 0.0354(16) 0.0297(13) 0.0096(13) 0.0153(12) 0.0028(12)
C2 0.0366(17) 0.0517(19) 0.0385(16) -0.0007(15) 0.0004(12) -0.0073(14)

loop_
_atom_type_symbol
_atom_type_description
_atom_type_scat_dispersion_real
_atom_type_scat_dispersion_imag
_atom_type_scat_source
C C 0.0033 0.0016 'International Tables Vol C Tables 4.2.6.8 and 6.1.1.4'
H H 0.0000 0.0000 'International Tables Vol C Tables 4.2.6.8 and 6.1.1.4'
N N 0.0061 0.0033 'International Tables Vol C Tables 4.2.6.8 and 6.1.1.4'
S S 0.1246 0.1234 'International Tables Vol C Tables 4.2.6.8 and 6.1.1.4'
Cl Cl 0.1484 0.1585 'International Tables Vol C Tables 4.2.6.8 and 6.1.1.4'
O O 0.0106 0.0060 'International Tables Vol C Tables 4.2.6.8 and 6.1.1.4'

loop_
_geom_angle_atom_site_label_1
_geom_angle_atom_site_label_2
_geom_angle_atom_site_label_3
_geom_angle
_geom_angle_publ_flag
C4 N1 N2 120.0(2) yes
C4 N1 H1N 122.3(18) no
N2 N1 H1N 116.9(18) no
C3A N2 N1 121.2(2) yes
C3A N2 H2N 116.7(18) no
N1 N2 H2N 117.3(18) no
N4 C3A N2 118.0(2) yes
N4 C3A S1 123.8(2) yes
N2 C3A S1 118.1(2) yes
C2 C3 C4 119.8(3) no
C2 C3 H3 120.1 no
C4 C3 H3 120.1 no
C2 NQ C9 121.7(2) no
C2 NQ HNQ 119.1 no
C9 NQ HNQ 119.1 no
C5 C6 C7 119.7(2) no
C5 C6 H6 120.1 no
C7 C6 H6 120.1 no
C3A N4 H4B 115(2) no
C3A N4 H4A 124(2) no
H4B N4 H4A 121(3) no
NQ C9 C8 119.2(2) no
NQ C9 C10 119.3(2) no
C8 C9 C10 121.5(2) no
C8 C7 C6 121.9(2) no
C8 C7 Cl1 119.1(2) no
C6 C7 Cl1 119.0(2) no
C9 C10 C5 117.5(2) no
C9 C10 C4 118.4(2) no
C5 C10 C4 124.1(2) no
N1 C4 C3 121.7(2) no
N1 C4 C10 119.7(2) no
C3 C4 C10 118.6(2) no
C6 C5 C10 121.0(2) no
C6 C5 H5 119.5 no
C10 C5 H5 119.5 no
C7 C8 C9 118.4(2) no
C7 C8 H8 120.8 no
C9 C8 H8 120.8 no
NQ C2 C3 122.1(3) no
NQ C2 H2 118.9 no
C3 C2 H2 118.9 no

loop_
_geom_bond_atom_site_label_1
_geom_bond_atom_site_label_2
_geom_bond_distance
_geom_bond_publ_flag
Cl1 C7 1.733(3) yes
S1 C3A 1.683(2) yes
N1 C4 1.346(3) yes
N1 N2 1.392(3) yes
N1 H1N 0.94(3) no
N2 C3A 1.356(3) yes
N2 H2N 0.88(3) no
C3A N4 1.317(3) yes
C3 C2 1.368(4) no
C3 C4 1.396(3) no
C3 H3 0.9300 no
NQ C2 1.324(3) no
NQ C9 1.375(3) no
NQ HNQ 0.8600 no
C6 C5 1.358(3) no
C6 C7 1.398(3) no
C6 H6 0.9300 no
N4 H4B 0.95(3) no
N4 H4A 0.81(3) no
C9 C8 1.395(3) no
C9 C10 1.409(3) no
C7 C8 1.362(4) no
C10 C5 1.411(3) no
C10 C4 1.434(3) no
C5 H5 0.9300 no
C8 H8 0.9300 no
C2 H2 0.9300 no

loop_
_geom_contact_atom_site_label_1
_geom_contact_atom_site_label_2
_geom_contact_distance
_geom_contact_site_symmetry_2
_geom_contact_publ_flag
Cl1 C3 3.510(3) 1_455 no
Cl1 S1 3.6210(11) 4_476 no
Cl11 S1 3.7398(10) 2_645 no
Cl1 N1 3.486(2) 3_566 no
Cl11 NQ 3.103(2) 4_575 no
Cl11 N4 3.327(3) 2_545 no
Cl11 N1 3.073(2) . no
Cl11 N1 3.399(2) 2_545 no
Cl1 H3 2.9700 1_655 no
Cl1 H2N 3.13(3) 3_566 no
Cl11 H1N 2.18(3) . no
Cl11 H4A 2.54(3) 2_545 no
Cl11 H8 2.9600 . no
Cl11 H5 3.0700 3_565 no
Cl11 HNQ 2.2700 . no
Cl11 H8 3.1400 2_554 no
Cl11 H5 2.7500 4_554 no
S1 N2 3.383(2) 2_655 no
S1 N4 3.457(3) 2_645 no
S1 Cl11 3.7398(10) 2_655 no
S1 H4B 2.54(3) 2_645 no
S1 H2N 2.57(3) 2_655 no
S1 H2 2.8900 3_465 no
N1 N4 2.698(3) . no
N4 C4 3.335(3) . no
N1 H4A 2.43(3) . no
N1 H5 2.6100 . no
N2 H3 2.4700 . no

loop_
_geom_hbond_atom_site_label_D
_geom_hbond_atom_site_label_H
_geom_hbond_atom_site_label_A
_geom_hbond_site_symmetry_A
_geom_hbond_distance_DH
_geom_hbond_distance_HA
_geom_hbond_distance_DA
_geom_hbond_angle_DHA
_geom_hbond_publ_flag
NQ HNQ Cl11 4_576 0.8600 2.2700 3.103(2) 164.00 yes
N1 H1N Cl11 . 0.94(3) 2.18(3) 3.073(2) 158(3) yes
N2 H2N S1 2_645 0.89(3) 2.57(3) 3.383(2) 153(2) yes
N4 H4A N1 . 0.81(3) 2.43(3) 2.698(3) 100(2) yes
N4 H4A Cl11 2_555 0.81(3) 2.54(3) 3.327(3) 166(2) yes
N4 H4B S1 2_655 0.95(3) 2.54(3) 3.457(3) 163(3) yes
C5 H5 Cl11 . 0.9300 2.7500 3.638(3) 161.00 yes

loop_
_geom_torsion_atom_site_label_1
_geom_torsion_atom_site_label_2
_geom_torsion_atom_site_label_3
_geom_torsion_atom_site_label_4
_geom_torsion
_geom_torsion_publ_flag
C4 N1 N2 C3A -93.9(3) no
N2 N1 C4 C3 4.4(4) no
N2 N1 C4 C10 -176.1(2) no
C9 NQ C2 C3 1.1(4) no
C2 NQ C9 C8 178.7(3) no
C2 NQ C9 C10 -1.1(4) no
N1 N2 C3A S1 -178.46(17) no
N1 N2 C3A N4 5.3(3) no
NQ C2 C3 C4 0.1(4) no
C2 C3 C4 N1 178.5(2) no
C2 C3 C4 C10 -1.1(4) no
N1 C4 C10 C5 1.6(4) no
N1 C4 C10 C9 -178.5(2) no
C3 C4 C10 C5 -178.9(2) no
C3 C4 C10 C9 1.0(3) no
C10 C5 C6 C7 0.0(4) no
C6 C5 C10 C4 -179.9(2) no
C6 C5 C10 C9 0.2(3) no
C5 C6 C7 Cl1 179.89(19) no
C5 C6 C7 C8 -0.4(4) no
Cl1 C7 C8 C9 -179.62(19) no
C6 C7 C8 C9 0.7(4) no
C7 C8 C9 NQ 179.6(2) no
C7 C8 C9 C10 -0.5(4) no
NQ C9 C10 C4 0.1(3) no
NQ C9 C10 C5 180.0(2) no
C8 C9 C10 C4 -179.8(2) no
C8 C9 C10 C5 0.1(4) no
